data_7223496
loop_
_publ_author_name
'Barman, Milan Kumar'
'Nembenna, Sharanappa'

_publ_section_title
;
 Mixed guanidinato-amido Ge(IV) and Sn(IV) complexes with Ge=E (E = S, Se)
 double bond and SnS4, Sn2Se2 rings&#x2020;
;
_journal_name_full 'RSC Adv.'
_journal_paper_doi 10.1039/C5RA24280K
_journal_year 2015
_chemical_formula_sum 'C31 H54 N4 O0.5 S4 Si2 Sn'
_chemical_formula_weight 793.89
_space_group_crystal_system triclinic
_space_group_IT_number 2
_space_group_name_Hall '-P 1'
_space_group_name_H-M_alt 'P -1'
_symmetry_space_group_name_Hall '-P 1'
_symmetry_space_group_name_H-M 'P -1'
_atom_sites_solution_hydrogens geom
_audit_creation_method SHELXL-2014/7
_audit_update_record
;
2015-11-11 deposited with the CCDC.
2015-12-15 downloaded from the CCDC.
;
_cell_angle_alpha 106.217(5)
_cell_angle_beta 107.376(4)
_cell_angle_gamma 94.718(4)
_cell_formula_units_Z 4
_cell_length_a 12.328(3)
_cell_length_b 18.377(4)
_cell_length_c 18.647(4)
_cell_measurement_temperature 100(2)
_cell_volume 3807.5(15)
_computing_structure_refinement 'SHELXL-2014/7 (Sheldrick, 2014)'
_diffrn_ambient_temperature 100(2)
_diffrn_measured_fraction_theta_full 0.998
_diffrn_measured_fraction_theta_max 0.991
_diffrn_radiation_type MoK\a
_diffrn_radiation_wavelength 0.71073
_diffrn_reflns_av_R_equivalents 0.0724
_diffrn_reflns_av_unetI/netI 0.0910
_diffrn_reflns_laue_measured_fraction_full 0.998
_diffrn_reflns_laue_measured_fraction_max 0.991
_diffrn_reflns_limit_h_max 12
_diffrn_reflns_limit_h_min -14
_diffrn_reflns_limit_k_max 22
_diffrn_reflns_limit_k_min -22
_diffrn_reflns_limit_l_max 22
_diffrn_reflns_limit_l_min -22
_diffrn_reflns_number 41667
_diffrn_reflns_point_group_measured_fraction_full 0.998
_diffrn_reflns_point_group_measured_fraction_max 0.991
_diffrn_reflns_theta_full 25.242
_diffrn_reflns_theta_max 25.552
_diffrn_reflns_theta_min 1.173
_exptl_absorpt_coefficient_mu 0.981
_exptl_crystal_density_diffrn 1.385
_exptl_crystal_F_000 1656
_refine_diff_density_max 1.026
_refine_diff_density_min -1.151
_refine_diff_density_rms 0.126
_refine_ls_extinction_method none
_refine_ls_goodness_of_fit_ref 1.009
_refine_ls_hydrogen_treatment constr
_refine_ls_matrix_type full
_refine_ls_number_parameters 796
_refine_ls_number_reflns 14103
_refine_ls_number_restraints 0
_refine_ls_restrained_S_all 1.009
_refine_ls_R_factor_all 0.0958
_refine_ls_R_factor_gt 0.0471
_refine_ls_shift/su_max 0.002
_refine_ls_shift/su_mean 0.000
_refine_ls_structure_factor_coef Fsqd
_refine_ls_weighting_details 'w=1/[\s^2^(Fo^2^)+(0.0544P)^2^+1.0945P] where P=(Fo^2^+2Fc^2^)/3'
_refine_ls_weighting_scheme calc
_refine_ls_wR_factor_gt 0.1061
_refine_ls_wR_factor_ref 0.1317
_reflns_Friedel_coverage 0.000
_reflns_number_gt 8844
_reflns_number_total 14103
_reflns_threshold_expression 'I > 2\s(I)'
_cod_data_source_file c5ra24280k2.cif
_cod_data_source_block shelx
_cod_original_cell_volume 3807.8(15)
_cod_database_code 7223496
_shelx_shelxl_version_number 2014/7
_shelx_space_group_comment
;
The symmetry employed for this shelxl refinement is uniquely defined
by the following loop, which should always be used as a source of
symmetry information in preference to the above space-group names.
They are only intended as comments.
;

loop_
_space_group_symop_operation_xyz
'x, y, z'
'-x, -y, -z'

loop_
_atom_site_label
_atom_site_type_symbol
_atom_site_fract_x
_atom_site_fract_y
_atom_site_fract_z
_atom_site_U_iso_or_equiv
_atom_site_adp_type
_atom_site_occupancy
_atom_site_site_symmetry_order
_atom_site_calc_flag
_atom_site_refinement_flags_posn
_atom_site_refinement_flags_adp
Sn1 Sn 0.51660(3) 0.55965(2) 0.26095(2) 0.01810(11) Uani 1 1 d . .
Sn2 Sn -0.01084(3) 1.05405(2) 0.25075(2) 0.02151(11) Uani 1 1 d . .
S1 S 0.55790(12) 0.69863(8) 0.34251(9) 0.0275(3) Uani 1 1 d . .
S2 S 0.63571(14) 0.74161(9) 0.27664(9) 0.0362(4) Uani 1 1 d . .
S3 S 0.51205(15) 0.70023(9) 0.16730(9) 0.0385(4) Uani 1 1 d . .
S4 S 0.51272(12) 0.58375(8) 0.13718(8) 0.0272(3) Uani 1 1 d . .
S5 S 0.00405(13) 1.07955(8) 0.13174(8) 0.0292(3) Uani 1 1 d . .
S6 S 0.02411(16) 1.19811(9) 0.16600(10) 0.0411(4) Uani 1 1 d . .
S7 S 0.13599(14) 1.23072(9) 0.27902(10) 0.0378(4) Uani 1 1 d . .
S8 S 0.03371(13) 1.19249(8) 0.33485(9) 0.0295(4) Uani 1 1 d . .
Si1 Si 0.23714(13) 0.48221(9) 0.19610(10) 0.0265(4) Uani 1 1 d . .
Si2 Si 0.35314(13) 0.56231(9) 0.37131(9) 0.0253(4) Uani 1 1 d . .
Si3 Si -0.19545(14) 1.05647(9) 0.34658(10) 0.0292(4) Uani 1 1 d . .
Si4 Si -0.29276(13) 0.98178(9) 0.16874(10) 0.0285(4) Uani 1 1 d . .
N1 N 0.3627(3) 0.5285(2) 0.2764(3) 0.0207(10) Uani 1 1 d . .
N2 N 0.6867(3) 0.5405(2) 0.3201(2) 0.0177(10) Uani 1 1 d . .
N3 N 0.5622(3) 0.4428(2) 0.2229(2) 0.0176(10) Uani 1 1 d . .
N4 N 0.7496(4) 0.4192(3) 0.2900(3) 0.0231(10) Uani 1 1 d . .
N5 N 0.0322(4) 0.9367(2) 0.2149(2) 0.0206(10) Uani 1 1 d . .
N6 N 0.1520(4) 1.0318(2) 0.3166(2) 0.0229(10) Uani 1 1 d . .
N7 N 0.2115(4) 0.9087(3) 0.2895(3) 0.0230(10) Uani 1 1 d . .
N8 N -0.1732(4) 1.0233(3) 0.2551(3) 0.0266(11) Uani 1 1 d . .
O9 O 0.7884(4) 0.2608(3) -0.0015(2) 0.0448(12) Uani 1 1 d . .
C1 C 0.1870(5) 0.3820(4) 0.1928(4) 0.0440(17) Uani 1 1 d . .
H1A H 0.2294 0.3466 0.1669 0.066 Uiso 1 1 calc R U
H1B H 0.1041 0.3664 0.1628 0.066 Uiso 1 1 calc R U
H1C H 0.2013 0.3806 0.2469 0.066 Uiso 1 1 calc R U
C2 C 0.2520(5) 0.4700(4) 0.0979(3) 0.0418(17) Uani 1 1 d . .
H2A H 0.2721 0.5208 0.0931 0.063 Uiso 1 1 calc R U
H2B H 0.1787 0.4427 0.0563 0.063 Uiso 1 1 calc R U
H2C H 0.3131 0.4402 0.0924 0.063 Uiso 1 1 calc R U
C3 C 0.1180(5) 0.5374(4) 0.2006(4) 0.0391(16) Uani 1 1 d . .
H3A H 0.0997 0.5392 0.2487 0.059 Uiso 1 1 calc R U
H3B H 0.0494 0.5121 0.1539 0.059 Uiso 1 1 calc R U
H3C H 0.1423 0.5900 0.2018 0.059 Uiso 1 1 calc R U
C4 C 0.2987(5) 0.6550(3) 0.3905(4) 0.0329(14) Uani 1 1 d . .
H4A H 0.3502 0.6944 0.3841 0.049 Uiso 1 1 calc R U
H4B H 0.2965 0.6714 0.4447 0.049 Uiso 1 1 calc R U
H4C H 0.2207 0.6479 0.3528 0.049 Uiso 1 1 calc R U
C5 C 0.4966(5) 0.5792(4) 0.4496(3) 0.0327(15) Uani 1 1 d . .
H5A H 0.5328 0.5337 0.4384 0.049 Uiso 1 1 calc R U
H5B H 0.4864 0.5887 0.5014 0.049 Uiso 1 1 calc R U
H5C H 0.5462 0.6240 0.4503 0.049 Uiso 1 1 calc R U
C6 C 0.2554(5) 0.4912(4) 0.3885(4) 0.0433(17) Uani 1 1 d . .
H6A H 0.1780 0.4812 0.3491 0.065 Uiso 1 1 calc R U
H6B H 0.2510 0.5120 0.4418 0.065 Uiso 1 1 calc R U
H6C H 0.2856 0.4431 0.3836 0.065 Uiso 1 1 calc R U
C7 C 0.7951(4) 0.5926(3) 0.3460(3) 0.0200(12) Uani 1 1 d . .
C8 C 0.8507(4) 0.5995(3) 0.2912(3) 0.0216(12) Uani 1 1 d . .
C9 C 0.9533(5) 0.6527(3) 0.3187(3) 0.0295(14) Uani 1 1 d . .
H9 H 0.9912 0.6586 0.2826 0.035 Uiso 1 1 calc R U
C10 C 1.0003(5) 0.6969(3) 0.3975(4) 0.0302(14) Uani 1 1 d . .
H10 H 1.0708 0.7323 0.4152 0.036 Uiso 1 1 calc R U
C11 C 0.9466(4) 0.6903(3) 0.4499(3) 0.0277(14) Uani 1 1 d . .
H11 H 0.9791 0.7220 0.5038 0.033 Uiso 1 1 calc R U
C12 C 0.8432(4) 0.6368(3) 0.4253(3) 0.0210(12) Uani 1 1 d . .
C13 C 0.7902(5) 0.6317(3) 0.4871(3) 0.0300(14) Uani 1 1 d . .
H13A H 0.7456 0.6730 0.4957 0.045 Uiso 1 1 calc R U
H13B H 0.8516 0.6369 0.5368 0.045 Uiso 1 1 calc R U
H13C H 0.7391 0.5816 0.4689 0.045 Uiso 1 1 calc R U
C14 C 0.8034(4) 0.5543(3) 0.2038(3) 0.0291(14) Uani 1 1 d . .
H14A H 0.7325 0.5712 0.1788 0.044 Uiso 1 1 calc R U
H14B H 0.7862 0.4993 0.1969 0.044 Uiso 1 1 calc R U
H14C H 0.8609 0.5631 0.1790 0.044 Uiso 1 1 calc R U
C15 C 0.6697(4) 0.4651(3) 0.2774(3) 0.0198(12) Uani 1 1 d . .
C16 C 0.4982(4) 0.3665(3) 0.1885(3) 0.0204(12) Uani 1 1 d . .
C17 C 0.4615(5) 0.3289(3) 0.2348(3) 0.0234(13) Uani 1 1 d . .
C18 C 0.4895(5) 0.3652(3) 0.3218(3) 0.0297(14) Uani 1 1 d . .
H18A H 0.5734 0.3815 0.3473 0.045 Uiso 1 1 calc R U
H18B H 0.4617 0.3278 0.3439 0.045 Uiso 1 1 calc R U
H18C H 0.4518 0.4101 0.3316 0.045 Uiso 1 1 calc R U
C19 C 0.3956(5) 0.2546(3) 0.1971(4) 0.0301(14) Uani 1 1 d . .
H19 H 0.3706 0.2277 0.2277 0.036 Uiso 1 1 calc R U
C20 C 0.3665(5) 0.2200(3) 0.1172(4) 0.0371(16) Uani 1 1 d . .
H20 H 0.3223 0.1693 0.0930 0.045 Uiso 1 1 calc R U
C21 C 0.4009(5) 0.2583(3) 0.0716(3) 0.0316(14) Uani 1 1 d . .
H21 H 0.3790 0.2341 0.0160 0.038 Uiso 1 1 calc R U
C22 C 0.4673(4) 0.3321(3) 0.1061(3) 0.0221(12) Uani 1 1 d . .
C23 C 0.5028(5) 0.3731(3) 0.0554(3) 0.0287(14) Uani 1 1 d . .
H23A H 0.4803 0.3379 0.0010 0.043 Uiso 1 1 calc R U
H23B H 0.5868 0.3904 0.0764 0.043 Uiso 1 1 calc R U
H23C H 0.4645 0.4178 0.0557 0.043 Uiso 1 1 calc R U
C24 C 0.7512(5) 0.3531(3) 0.2217(3) 0.0266(13) Uani 1 1 d . .
H24 H 0.6936 0.3578 0.1732 0.032 Uiso 1 1 calc R U
C25 C 0.7136(5) 0.2733(3) 0.2255(3) 0.0384(16) Uani 1 1 d . .
H25A H 0.7809 0.2559 0.2549 0.058 Uiso 1 1 calc R U
H25B H 0.6795 0.2369 0.1716 0.058 Uiso 1 1 calc R U
H25C H 0.6562 0.2759 0.2525 0.058 Uiso 1 1 calc R U
C26 C 0.8671(5) 0.3566(4) 0.2076(3) 0.0365(15) Uani 1 1 d . .
H26A H 0.8962 0.4096 0.2122 0.055 Uiso 1 1 calc R U
H26B H 0.8569 0.3224 0.1544 0.055 Uiso 1 1 calc R U
H26C H 0.9226 0.3403 0.2472 0.055 Uiso 1 1 calc R U
C27 C 0.8340(4) 0.4377(3) 0.3715(3) 0.0238(13) Uani 1 1 d . .
H27 H 0.8100 0.4810 0.4059 0.029 Uiso 1 1 calc R U
C28 C 0.8287(5) 0.3717(3) 0.4050(3) 0.0348(15) Uani 1 1 d . .
H28A H 0.7479 0.3516 0.3960 0.052 Uiso 1 1 calc R U
H28B H 0.8717 0.3902 0.4621 0.052 Uiso 1 1 calc R U
H28C H 0.8631 0.3306 0.3787 0.052 Uiso 1 1 calc R U
C29 C 0.9594(4) 0.4664(3) 0.3810(3) 0.0296(14) Uani 1 1 d . .
H29A H 0.9939 0.4225 0.3603 0.044 Uiso 1 1 calc R U
H29B H 1.0034 0.4922 0.4373 0.044 Uiso 1 1 calc R U
H29C H 0.9609 0.5028 0.3515 0.044 Uiso 1 1 calc R U
C30 C 0.1347(5) 0.9563(3) 0.2731(3) 0.0248(13) Uani 1 1 d . .
C31 C 0.2648(5) 1.0800(3) 0.3486(3) 0.0235(12) Uani 1 1 d . .
C32 C 0.3087(5) 1.1223(3) 0.4294(3) 0.0312(14) Uani 1 1 d . .
C33 C 0.4172(5) 1.1687(4) 0.4594(4) 0.0393(16) Uani 1 1 d . .
H33 H 0.4478 1.1973 0.5143 0.047 Uiso 1 1 calc R U
C34 C 0.4810(5) 1.1743(4) 0.4119(4) 0.0421(17) Uani 1 1 d . .
H34 H 0.5550 1.2065 0.4339 0.050 Uiso 1 1 calc R U
C35 C 0.4381(5) 1.1334(3) 0.3323(4) 0.0355(15) Uani 1 1 d . .
H35 H 0.4830 1.1378 0.2997 0.043 Uiso 1 1 calc R U
C36 C 0.3294(5) 1.0854(3) 0.2983(3) 0.0279(14) Uani 1 1 d . .
C37 C 0.2867(5) 1.0476(4) 0.2105(3) 0.0334(15) Uani 1 1 d . .
H37A H 0.2404 1.0800 0.1848 0.050 Uiso 1 1 calc R U
H37B H 0.2390 0.9972 0.1971 0.050 Uiso 1 1 calc R U
H37C H 0.3527 1.0409 0.1918 0.050 Uiso 1 1 calc R U
C38 C 0.2422(5) 1.1183(3) 0.4846(3) 0.0352(15) Uani 1 1 d . .
H38A H 0.2965 1.1262 0.5378 0.053 Uiso 1 1 calc R U
H38B H 0.1924 1.0676 0.4651 0.053 Uiso 1 1 calc R U
H38C H 0.1946 1.1584 0.4867 0.053 Uiso 1 1 calc R U
C39 C 0.2187(5) 0.8440(3) 0.2232(3) 0.0297(14) Uani 1 1 d . .
H39 H 0.1607 0.8472 0.1740 0.036 Uiso 1 1 calc R U
C40 C 0.3354(5) 0.8520(4) 0.2105(4) 0.0508(19) Uani 1 1 d . .
H40A H 0.3609 0.9057 0.2153 0.076 Uiso 1 1 calc R U
H40B H 0.3277 0.8185 0.1575 0.076 Uiso 1 1 calc R U
H40C H 0.3925 0.8371 0.2505 0.076 Uiso 1 1 calc R U
C41 C 0.1856(6) 0.7647(4) 0.2269(4) 0.0494(19) Uani 1 1 d . .
H41A H 0.2479 0.7543 0.2677 0.074 Uiso 1 1 calc R U
H41B H 0.1728 0.7263 0.1753 0.074 Uiso 1 1 calc R U
H41C H 0.1145 0.7619 0.2402 0.074 Uiso 1 1 calc R U
C42 C 0.2835(5) 0.9242(3) 0.3728(3) 0.0331(15) Uani 1 1 d . .
H42 H 0.2674 0.9736 0.4036 0.040 Uiso 1 1 calc R U
C43 C 0.4132(6) 0.9365(5) 0.3889(4) 0.080(3) Uani 1 1 d . .
H43A H 0.4356 0.8871 0.3680 0.119 Uiso 1 1 calc R U
H43B H 0.4539 0.9578 0.4462 0.119 Uiso 1 1 calc R U
H43C H 0.4335 0.9725 0.3629 0.119 Uiso 1 1 calc R U
C44 C 0.2500(7) 0.8630(4) 0.4075(4) 0.059(2) Uani 1 1 d . .
H44A H 0.1661 0.8542 0.3958 0.088 Uiso 1 1 calc R U
H44B H 0.2890 0.8809 0.4651 0.088 Uiso 1 1 calc R U
H44C H 0.2733 0.8148 0.3839 0.088 Uiso 1 1 calc R U
C45 C -0.0349(4) 0.8603(3) 0.1759(3) 0.0227(12) Uani 1 1 d . .
C46 C -0.0834(5) 0.8224(3) 0.2176(3) 0.0248(13) Uani 1 1 d . .
C47 C -0.0715(5) 0.8589(3) 0.3027(3) 0.0321(14) Uani 1 1 d . .
H47A H -0.1360 0.8861 0.3057 0.048 Uiso 1 1 calc R U
H47B H 0.0016 0.8956 0.3299 0.048 Uiso 1 1 calc R U
H47C H -0.0725 0.8190 0.3281 0.048 Uiso 1 1 calc R U
C48 C -0.1499(5) 0.7491(3) 0.1762(4) 0.0299(14) Uani 1 1 d . .
H48 H -0.1833 0.7224 0.2036 0.036 Uiso 1 1 calc R U
C49 C -0.1686(5) 0.7143(3) 0.0970(4) 0.0335(15) Uani 1 1 d . .
H49 H -0.2136 0.6641 0.0702 0.040 Uiso 1 1 calc R U
C50 C -0.1214(5) 0.7533(3) 0.0571(3) 0.0318(15) Uani 1 1 d . .
H50 H -0.1357 0.7296 0.0021 0.038 Uiso 1 1 calc R U
C51 C -0.0535(4) 0.8264(3) 0.0948(3) 0.0248(13) Uani 1 1 d . .
C52 C -0.0022(5) 0.8660(3) 0.0490(3) 0.0331(15) Uani 1 1 d . .
H52A H 0.0576 0.8393 0.0348 0.050 Uiso 1 1 calc R U
H52B H 0.0320 0.9195 0.0816 0.050 Uiso 1 1 calc R U
H52C H -0.0629 0.8651 0.0006 0.050 Uiso 1 1 calc R U
C53 C -0.3171(5) 0.9910(4) 0.3511(4) 0.0412(16) Uani 1 1 d . .
H53A H -0.3887 0.9895 0.3094 0.062 Uiso 1 1 calc R U
H53B H -0.3267 1.0105 0.4030 0.062 Uiso 1 1 calc R U
H53C H -0.2992 0.9390 0.3433 0.062 Uiso 1 1 calc R U
C54 C -0.0640(5) 1.0607(4) 0.4295(3) 0.0402(16) Uani 1 1 d . .
H54A H -0.0442 1.0092 0.4224 0.060 Uiso 1 1 calc R U
H54B H -0.0787 1.0788 0.4798 0.060 Uiso 1 1 calc R U
H54C H 0.0002 1.0963 0.4301 0.060 Uiso 1 1 calc R U
C55 C -0.2331(5) 1.1550(3) 0.3683(3) 0.0327(14) Uani 1 1 d . .
H55A H -0.1677 1.1926 0.3736 0.049 Uiso 1 1 calc R U
H55B H -0.2505 1.1681 0.4179 0.049 Uiso 1 1 calc R U
H55C H -0.3008 1.1559 0.3248 0.049 Uiso 1 1 calc R U
C56 C -0.3622(5) 0.8849(3) 0.1616(4) 0.0414(16) Uani 1 1 d . .
H56A H -0.3058 0.8503 0.1624 0.062 Uiso 1 1 calc R U
H56B H -0.4277 0.8641 0.1120 0.062 Uiso 1 1 calc R U
H56C H -0.3895 0.8894 0.2066 0.062 Uiso 1 1 calc R U
C57 C -0.4048(5) 1.0444(4) 0.1629(4) 0.0405(16) Uani 1 1 d . .
H57A H -0.4351 1.0479 0.2065 0.061 Uiso 1 1 calc R U
H57B H -0.4680 1.0221 0.1122 0.061 Uiso 1 1 calc R U
H57C H -0.3702 1.0960 0.1670 0.061 Uiso 1 1 calc R U
C58 C -0.2589(5) 0.9646(3) 0.0755(3) 0.0362(15) Uani 1 1 d . .
H58A H -0.2335 1.0141 0.0700 0.054 Uiso 1 1 calc R U
H58B H -0.3281 0.9365 0.0303 0.054 Uiso 1 1 calc R U
H58C H -0.1972 0.9341 0.0771 0.054 Uiso 1 1 calc R U
C59 C 0.6945(6) 0.1474(4) 0.0056(4) 0.058(2) Uani 1 1 d . .
H59A H 0.7057 0.1152 -0.0423 0.086 Uiso 1 1 calc R U
H59B H 0.6236 0.1246 0.0106 0.086 Uiso 1 1 calc R U
H59C H 0.7606 0.1508 0.0521 0.086 Uiso 1 1 calc R U
C60 C 0.6846(6) 0.2270(4) 0.0000(4) 0.0478(18) Uani 1 1 d . .
H60 H 0.6182 0.2502 -0.0022 0.057 Uiso 1 1 calc R U
C61 C 0.7879(6) 0.3361(4) -0.0073(4) 0.052(2) Uani 1 1 d . .
H61 H 0.7223 0.3605 -0.0147 0.062 Uiso 1 1 calc R U
C62 C 0.9041(6) 0.3706(5) 0.0000(4) 0.060(2) Uani 1 1 d . .
H62A H 0.9579 0.3771 0.0530 0.089 Uiso 1 1 calc R U
H62B H 0.9020 0.4210 -0.0082 0.089 Uiso 1 1 calc R U
H62C H 0.9300 0.3368 -0.0401 0.089 Uiso 1 1 calc R U

loop_
_atom_site_aniso_label
_atom_site_aniso_U_11
_atom_site_aniso_U_22
_atom_site_aniso_U_33
_atom_site_aniso_U_23
_atom_site_aniso_U_13
_atom_site_aniso_U_12
Sn1 0.0162(2) 0.0169(2) 0.0230(2) 0.00546(16) 0.00995(15) 0.00315(15)
Sn2 0.0235(2) 0.0176(2) 0.0262(2) 0.00574(17) 0.01346(17) 0.00328(16)
S1 0.0349(9) 0.0188(8) 0.0311(8) 0.0037(6) 0.0193(7) 0.0025(6)
S2 0.0389(10) 0.0292(9) 0.0393(9) 0.0082(7) 0.0175(7) -0.0069(7)
S3 0.0547(11) 0.0252(9) 0.0373(9) 0.0152(7) 0.0119(8) 0.0113(8)
S4 0.0351(9) 0.0251(8) 0.0267(8) 0.0098(6) 0.0159(6) 0.0081(6)
S5 0.0384(9) 0.0241(8) 0.0292(8) 0.0083(7) 0.0178(7) 0.0055(7)
S6 0.0652(12) 0.0251(9) 0.0365(9) 0.0134(7) 0.0186(8) 0.0089(8)
S7 0.0402(10) 0.0302(9) 0.0412(10) 0.0046(7) 0.0208(8) -0.0065(7)
S8 0.0381(9) 0.0195(8) 0.0338(9) 0.0037(6) 0.0213(7) 0.0029(6)
Si1 0.0169(8) 0.0260(9) 0.0344(9) 0.0056(7) 0.0095(7) 0.0027(7)
Si2 0.0204(9) 0.0278(9) 0.0327(9) 0.0099(7) 0.0157(7) 0.0052(7)
Si3 0.0323(10) 0.0254(9) 0.0371(10) 0.0096(8) 0.0222(8) 0.0060(7)
Si4 0.0223(9) 0.0239(9) 0.0403(10) 0.0092(8) 0.0130(7) 0.0037(7)
N1 0.011(2) 0.020(3) 0.033(3) 0.009(2) 0.0092(19) 0.0020(18)
N2 0.014(2) 0.020(3) 0.021(2) 0.007(2) 0.0093(18) 0.0000(18)
N3 0.016(2) 0.014(2) 0.022(2) 0.0032(19) 0.0063(18) 0.0036(18)
N4 0.026(3) 0.019(3) 0.026(3) 0.008(2) 0.009(2) 0.010(2)
N5 0.026(3) 0.020(3) 0.017(2) 0.0049(19) 0.010(2) 0.0020(19)
N6 0.023(3) 0.016(3) 0.025(3) 0.001(2) 0.008(2) -0.0015(19)
N7 0.025(3) 0.020(3) 0.022(2) 0.002(2) 0.009(2) 0.005(2)
N8 0.025(3) 0.028(3) 0.033(3) 0.010(2) 0.018(2) 0.006(2)
O9 0.036(3) 0.043(3) 0.046(3) 0.005(2) 0.008(2) 0.012(2)
C1 0.029(4) 0.033(4) 0.059(5) 0.012(3) 0.006(3) -0.007(3)
C2 0.029(4) 0.055(5) 0.032(4) 0.004(3) 0.005(3) 0.003(3)
C3 0.026(3) 0.040(4) 0.048(4) 0.005(3) 0.013(3) 0.010(3)
C4 0.029(3) 0.034(4) 0.040(4) 0.008(3) 0.019(3) 0.013(3)
C5 0.034(4) 0.042(4) 0.029(3) 0.016(3) 0.016(3) 0.009(3)
C6 0.042(4) 0.050(5) 0.051(4) 0.021(4) 0.030(3) 0.006(3)
C7 0.010(3) 0.022(3) 0.027(3) 0.007(2) 0.005(2) 0.003(2)
C8 0.020(3) 0.021(3) 0.031(3) 0.012(2) 0.012(2) 0.011(2)
C9 0.024(3) 0.036(4) 0.040(4) 0.021(3) 0.016(3) 0.011(3)
C10 0.016(3) 0.030(4) 0.047(4) 0.015(3) 0.011(3) 0.000(2)
C11 0.015(3) 0.025(3) 0.034(3) 0.003(3) 0.001(2) 0.001(2)
C12 0.020(3) 0.016(3) 0.029(3) 0.007(2) 0.010(2) 0.005(2)
C13 0.023(3) 0.034(4) 0.029(3) 0.006(3) 0.008(2) 0.001(3)
C14 0.018(3) 0.035(4) 0.041(4) 0.016(3) 0.016(3) 0.007(2)
C15 0.022(3) 0.019(3) 0.023(3) 0.007(2) 0.012(2) 0.003(2)
C16 0.018(3) 0.019(3) 0.026(3) 0.007(2) 0.008(2) 0.009(2)
C17 0.031(3) 0.017(3) 0.025(3) 0.008(2) 0.011(2) 0.007(2)
C18 0.029(3) 0.025(3) 0.043(4) 0.016(3) 0.018(3) 0.007(3)
C19 0.026(3) 0.023(3) 0.046(4) 0.014(3) 0.015(3) 0.005(2)
C20 0.031(4) 0.020(3) 0.048(4) 0.000(3) 0.008(3) -0.001(3)
C21 0.033(4) 0.026(3) 0.028(3) 0.000(3) 0.005(3) 0.007(3)
C22 0.019(3) 0.021(3) 0.028(3) 0.009(3) 0.009(2) 0.009(2)
C23 0.024(3) 0.036(4) 0.020(3) 0.003(3) 0.004(2) 0.011(3)
C24 0.024(3) 0.032(3) 0.024(3) 0.007(3) 0.007(2) 0.012(3)
C25 0.050(4) 0.026(4) 0.033(4) 0.004(3) 0.006(3) 0.019(3)
C26 0.037(4) 0.039(4) 0.036(4) 0.007(3) 0.020(3) 0.015(3)
C27 0.021(3) 0.024(3) 0.024(3) 0.005(2) 0.006(2) 0.006(2)
C28 0.034(4) 0.031(4) 0.034(4) 0.014(3) 0.001(3) 0.002(3)
C29 0.020(3) 0.034(4) 0.033(3) 0.010(3) 0.008(2) 0.003(3)
C30 0.029(3) 0.024(3) 0.026(3) 0.009(3) 0.015(3) 0.005(2)
C31 0.027(3) 0.015(3) 0.031(3) 0.008(2) 0.013(2) 0.005(2)
C32 0.027(3) 0.031(4) 0.030(3) 0.001(3) 0.009(3) 0.004(3)
C33 0.029(4) 0.039(4) 0.032(4) -0.010(3) 0.005(3) 0.002(3)
C34 0.020(3) 0.040(4) 0.051(4) -0.005(3) 0.009(3) 0.003(3)
C35 0.029(4) 0.033(4) 0.049(4) 0.012(3) 0.020(3) 0.007(3)
C36 0.022(3) 0.022(3) 0.041(4) 0.009(3) 0.012(3) 0.009(2)
C37 0.026(3) 0.042(4) 0.032(3) 0.007(3) 0.015(3) 0.003(3)
C38 0.038(4) 0.033(4) 0.026(3) 0.004(3) 0.006(3) 0.001(3)
C39 0.029(3) 0.031(4) 0.026(3) 0.002(3) 0.009(3) 0.012(3)
C40 0.037(4) 0.062(5) 0.054(5) 0.007(4) 0.023(3) 0.024(4)
C41 0.068(5) 0.025(4) 0.048(4) 0.000(3) 0.020(4) 0.011(3)
C42 0.043(4) 0.028(4) 0.025(3) 0.005(3) 0.009(3) 0.011(3)
C43 0.038(5) 0.135(9) 0.051(5) 0.029(5) -0.004(4) 0.008(5)
C44 0.094(6) 0.047(5) 0.039(4) 0.025(4) 0.016(4) 0.016(4)
C45 0.022(3) 0.016(3) 0.031(3) 0.007(2) 0.009(2) 0.008(2)
C46 0.026(3) 0.021(3) 0.031(3) 0.011(3) 0.012(3) 0.006(2)
C47 0.046(4) 0.022(3) 0.036(4) 0.009(3) 0.024(3) 0.006(3)
C48 0.026(3) 0.023(3) 0.044(4) 0.012(3) 0.015(3) 0.004(2)
C49 0.029(3) 0.020(3) 0.046(4) 0.005(3) 0.011(3) 0.003(3)
C50 0.031(3) 0.033(4) 0.021(3) -0.001(3) 0.001(3) 0.010(3)
C51 0.021(3) 0.022(3) 0.030(3) 0.005(3) 0.009(2) 0.007(2)
C52 0.037(4) 0.039(4) 0.027(3) 0.010(3) 0.015(3) 0.012(3)
C53 0.050(4) 0.033(4) 0.048(4) 0.010(3) 0.031(3) 0.001(3)
C54 0.043(4) 0.050(4) 0.038(4) 0.017(3) 0.024(3) 0.021(3)
C55 0.037(4) 0.026(3) 0.038(4) 0.006(3) 0.022(3) 0.004(3)
C56 0.036(4) 0.033(4) 0.051(4) 0.008(3) 0.015(3) -0.002(3)
C57 0.028(4) 0.041(4) 0.050(4) 0.013(3) 0.011(3) 0.007(3)
C58 0.035(4) 0.032(4) 0.035(4) 0.002(3) 0.009(3) 0.006(3)
C59 0.065(5) 0.046(5) 0.058(5) 0.012(4) 0.017(4) 0.018(4)
C60 0.038(4) 0.051(5) 0.056(5) 0.016(4) 0.016(3) 0.018(3)
C61 0.032(4) 0.050(5) 0.073(5) 0.024(4) 0.011(4) 0.014(3)
C62 0.041(5) 0.072(6) 0.058(5) 0.019(4) 0.011(4) 0.007(4)

loop_
_atom_type_symbol
_atom_type_description
_atom_type_scat_dispersion_real
_atom_type_scat_dispersion_imag
_atom_type_scat_source
C C 0.0033 0.0016 'International Tables Vol C Tables 4.2.6.8 and 6.1.1.4'
H H 0.0000 0.0000 'International Tables Vol C Tables 4.2.6.8 and 6.1.1.4'
N N 0.0061 0.0033 'International Tables Vol C Tables 4.2.6.8 and 6.1.1.4'
O O 0.0106 0.0060 'International Tables Vol C Tables 4.2.6.8 and 6.1.1.4'
S S 0.1246 0.1234 'International Tables Vol C Tables 4.2.6.8 and 6.1.1.4'
Si Si 0.0817 0.0704 'International Tables Vol C Tables 4.2.6.8 and 6.1.1.4'
Sn Sn -0.6537 1.4246 'International Tables Vol C Tables 4.2.6.8 and 6.1.1.4'

loop_
_geom_angle_atom_site_label_1
_geom_angle_atom_site_label_2
_geom_angle_atom_site_label_3
_geom_angle
N1 Sn1 N2 128.29(16)
N1 Sn1 N3 99.25(16)
N2 Sn1 N3 60.48(15)
N1 Sn1 S4 119.17(12)
N2 Sn1 S4 109.53(11)
N3 Sn1 S4 92.99(11)
N1 Sn1 S1 97.95(12)
N2 Sn1 S1 93.58(12)
N3 Sn1 S1 154.05(11)
S4 Sn1 S1 95.43(5)
N8 Sn2 N6 128.49(17)
N8 Sn2 N5 98.70(17)
N6 Sn2 N5 60.50(15)
N8 Sn2 S5 118.59(13)
N6 Sn2 S5 109.61(12)
N5 Sn2 S5 92.92(11)
N8 Sn2 S8 99.47(13)
N6 Sn2 S8 92.63(12)
N5 Sn2 S8 153.11(11)
S5 Sn2 S8 95.60(5)
N8 Sn2 C30 116.27(17)
N6 Sn2 C30 30.45(16)
N5 Sn2 C30 30.06(15)
S5 Sn2 C30 103.13(12)
S8 Sn2 C30 123.07(13)
S2 S1 Sn1 97.82(7)
S3 S2 S1 101.28(9)
S2 S3 S4 102.46(9)
S3 S4 Sn1 101.10(7)
S6 S5 Sn2 101.44(7)
S7 S6 S5 102.77(9)
S6 S7 S8 100.78(10)
S7 S8 Sn2 96.30(7)
N1 Si1 C2 114.5(2)
N1 Si1 C3 110.5(3)
C2 Si1 C3 106.5(3)
N1 Si1 C1 112.5(2)
C2 Si1 C1 104.3(3)
C3 Si1 C1 108.2(3)
N1 Si2 C6 111.3(3)
N1 Si2 C4 113.2(2)
C6 Si2 C4 107.3(3)
N1 Si2 C5 111.5(2)
C6 Si2 C5 106.5(3)
C4 Si2 C5 106.6(3)
N8 Si3 C54 110.9(3)
N8 Si3 C55 113.8(2)
C54 Si3 C55 106.7(3)
N8 Si3 C53 111.3(3)
C54 Si3 C53 107.6(3)
C55 Si3 C53 106.2(3)
N8 Si4 C58 114.3(2)
N8 Si4 C56 112.9(3)
C58 Si4 C56 103.8(3)
N8 Si4 C57 111.0(3)
C58 Si4 C57 106.5(3)
C56 Si4 C57 107.9(3)
Si1 N1 Si2 119.0(2)
Si1 N1 Sn1 121.9(2)
Si2 N1 Sn1 118.4(2)
C15 N2 C7 123.5(4)
C15 N2 Sn1 96.2(3)
C7 N2 Sn1 127.0(3)
C15 N3 C16 126.0(4)
C15 N3 Sn1 93.0(3)
C16 N3 Sn1 134.5(3)
C15 N4 C27 118.2(4)
C15 N4 C24 119.3(4)
C27 N4 C24 122.5(4)
C30 N5 C45 125.9(4)
C30 N5 Sn2 93.5(3)
C45 N5 Sn2 134.4(3)
C30 N6 C31 121.6(4)
C30 N6 Sn2 96.1(3)
C31 N6 Sn2 129.0(3)
C30 N7 C42 118.0(5)
C30 N7 C39 119.1(4)
C42 N7 C39 123.0(4)
Si4 N8 Si3 119.1(3)
Si4 N8 Sn2 121.5(2)
Si3 N8 Sn2 118.2(2)
C60 O9 C61 113.3(5)
Si1 C1 H1A 109.5
Si1 C1 H1B 109.5
H1A C1 H1B 109.5
Si1 C1 H1C 109.5
H1A C1 H1C 109.5
H1B C1 H1C 109.5
Si1 C2 H2A 109.5
Si1 C2 H2B 109.5
H2A C2 H2B 109.5
Si1 C2 H2C 109.5
H2A C2 H2C 109.5
H2B C2 H2C 109.5
Si1 C3 H3A 109.5
Si1 C3 H3B 109.5
H3A C3 H3B 109.5
Si1 C3 H3C 109.5
H3A C3 H3C 109.5
H3B C3 H3C 109.5
Si2 C4 H4A 109.5
Si2 C4 H4B 109.5
H4A C4 H4B 109.5
Si2 C4 H4C 109.5
H4A C4 H4C 109.5
H4B C4 H4C 109.5
Si2 C5 H5A 109.5
Si2 C5 H5B 109.5
H5A C5 H5B 109.5
Si2 C5 H5C 109.5
H5A C5 H5C 109.5
H5B C5 H5C 109.5
Si2 C6 H6A 109.5
Si2 C6 H6B 109.5
H6A C6 H6B 109.5
Si2 C6 H6C 109.5
H6A C6 H6C 109.5
H6B C6 H6C 109.5
C12 C7 C8 120.5(5)
C12 C7 N2 118.9(5)
C8 C7 N2 120.6(5)
C9 C8 C7 118.3(5)
C9 C8 C14 117.8(5)
C7 C8 C14 123.8(5)
C10 C9 C8 121.0(5)
C10 C9 H9 119.5
C8 C9 H9 119.5
C11 C10 C9 120.5(5)
C11 C10 H10 119.7
C9 C10 H10 119.7
C10 C11 C12 120.7(5)
C10 C11 H11 119.6
C12 C11 H11 119.6
C7 C12 C11 118.9(5)
C7 C12 C13 123.4(5)
C11 C12 C13 117.7(5)
C12 C13 H13A 109.5
C12 C13 H13B 109.5
H13A C13 H13B 109.5
C12 C13 H13C 109.5
H13A C13 H13C 109.5
H13B C13 H13C 109.5
C8 C14 H14A 109.5
C8 C14 H14B 109.5
H14A C14 H14B 109.5
C8 C14 H14C 109.5
H14A C14 H14C 109.5
H14B C14 H14C 109.5
N3 C15 N2 110.2(4)
N3 C15 N4 125.9(5)
N2 C15 N4 123.9(5)
C17 C16 C22 121.3(5)
C17 C16 N3 120.5(5)
C22 C16 N3 118.1(5)
C16 C17 C19 118.0(5)
C16 C17 C18 122.3(5)
C19 C17 C18 119.7(5)
C17 C18 H18A 109.5
C17 C18 H18B 109.5
H18A C18 H18B 109.5
C17 C18 H18C 109.5
H18A C18 H18C 109.5
H18B C18 H18C 109.5
C20 C19 C17 121.3(5)
C20 C19 H19 119.3
C17 C19 H19 119.3
C19 C20 C21 120.3(5)
C19 C20 H20 119.9
C21 C20 H20 119.9
C20 C21 C22 120.8(5)
C20 C21 H21 119.6
C22 C21 H21 119.6
C21 C22 C16 118.3(5)
C21 C22 C23 120.0(5)
C16 C22 C23 121.7(5)
C22 C23 H23A 109.5
C22 C23 H23B 109.5
H23A C23 H23B 109.5
C22 C23 H23C 109.5
H23A C23 H23C 109.5
H23B C23 H23C 109.5
N4 C24 C26 113.3(5)
N4 C24 C25 114.8(5)
C26 C24 C25 109.5(5)
N4 C24 H24 106.2
C26 C24 H24 106.2
C25 C24 H24 106.2
C24 C25 H25A 109.5
C24 C25 H25B 109.5
H25A C25 H25B 109.5
C24 C25 H25C 109.5
H25A C25 H25C 109.5
H25B C25 H25C 109.5
C24 C26 H26A 109.5
C24 C26 H26B 109.5
H26A C26 H26B 109.5
C24 C26 H26C 109.5
H26A C26 H26C 109.5
H26B C26 H26C 109.5
N4 C27 C28 112.6(4)
N4 C27 C29 115.2(4)
C28 C27 C29 109.9(4)
N4 C27 H27 106.2
C28 C27 H27 106.2
C29 C27 H27 106.2
C27 C28 H28A 109.5
C27 C28 H28B 109.5
H28A C28 H28B 109.5
C27 C28 H28C 109.5
H28A C28 H28C 109.5
H28B C28 H28C 109.5
C27 C29 H29A 109.5
C27 C29 H29B 109.5
H29A C29 H29B 109.5
C27 C29 H29C 109.5
H29A C29 H29C 109.5
H29B C29 H29C 109.5
N5 C30 N6 109.9(5)
N5 C30 N7 126.6(5)
N6 C30 N7 123.5(5)
N5 C30 Sn2 56.5(3)
N6 C30 Sn2 53.4(3)
N7 C30 Sn2 176.4(4)
C32 C31 C36 120.4(5)
C32 C31 N6 119.3(5)
C36 C31 N6 120.3(5)
C33 C32 C31 118.7(5)
C33 C32 C38 119.3(5)
C31 C32 C38 121.9(5)
C34 C33 C32 121.6(6)
C34 C33 H33 119.2
C32 C33 H33 119.2
C33 C34 C35 120.0(6)
C33 C34 H34 120.0
C35 C34 H34 120.0
C34 C35 C36 121.3(6)
C34 C35 H35 119.4
C36 C35 H35 119.4
C35 C36 C31 117.9(5)
C35 C36 C37 117.3(5)
C31 C36 C37 124.6(5)
C36 C37 H37A 109.5
C36 C37 H37B 109.5
H37A C37 H37B 109.5
C36 C37 H37C 109.5
H37A C37 H37C 109.5
H37B C37 H37C 109.5
C32 C38 H38A 109.5
C32 C38 H38B 109.5
H38A C38 H38B 109.5
C32 C38 H38C 109.5
H38A C38 H38C 109.5
H38B C38 H38C 109.5
N7 C39 C41 115.0(5)
N7 C39 C40 113.2(5)
C41 C39 C40 110.3(5)
N7 C39 H39 105.8
C41 C39 H39 105.8
C40 C39 H39 105.8
C39 C40 H40A 109.5
C39 C40 H40B 109.5
H40A C40 H40B 109.5
C39 C40 H40C 109.5
H40A C40 H40C 109.5
H40B C40 H40C 109.5
C39 C41 H41A 109.5
C39 C41 H41B 109.5
H41A C41 H41B 109.5
C39 C41 H41C 109.5
H41A C41 H41C 109.5
H41B C41 H41C 109.5
N7 C42 C43 115.2(5)
N7 C42 C44 112.6(5)
C43 C42 C44 109.7(6)
N7 C42 H42 106.2
C43 C42 H42 106.2
C44 C42 H42 106.2
C42 C43 H43A 109.5
C42 C43 H43B 109.5
H43A C43 H43B 109.5
C42 C43 H43C 109.5
H43A C43 H43C 109.5
H43B C43 H43C 109.5
C42 C44 H44A 109.5
C42 C44 H44B 109.5
H44A C44 H44B 109.5
C42 C44 H44C 109.5
H44A C44 H44C 109.5
H44B C44 H44C 109.5
C46 C45 C51 121.4(5)
C46 C45 N5 120.4(5)
C51 C45 N5 118.2(5)
C48 C46 C45 117.8(5)
C48 C46 C47 119.4(5)
C45 C46 C47 122.7(5)
C46 C47 H47A 109.5
C46 C47 H47B 109.5
H47A C47 H47B 109.5
C46 C47 H47C 109.5
H47A C47 H47C 109.5
H47B C47 H47C 109.5
C49 C48 C46 121.9(5)
C49 C48 H48 119.0
C46 C48 H48 119.0
C48 C49 C50 119.1(5)
C48 C49 H49 120.4
C50 C49 H49 120.4
C49 C50 C51 122.0(5)
C49 C50 H50 119.0
C51 C50 H50 119.0
C50 C51 C45 117.7(5)
C50 C51 C52 120.1(5)
C45 C51 C52 122.3(5)
C51 C52 H52A 109.5
C51 C52 H52B 109.5
H52A C52 H52B 109.5
C51 C52 H52C 109.5
H52A C52 H52C 109.5
H52B C52 H52C 109.5
Si3 C53 H53A 109.5
Si3 C53 H53B 109.5
H53A C53 H53B 109.5
Si3 C53 H53C 109.5
H53A C53 H53C 109.5
H53B C53 H53C 109.5
Si3 C54 H54A 109.5
Si3 C54 H54B 109.5
H54A C54 H54B 109.5
Si3 C54 H54C 109.5
H54A C54 H54C 109.5
H54B C54 H54C 109.5
Si3 C55 H55A 109.5
Si3 C55 H55B 109.5
H55A C55 H55B 109.5
Si3 C55 H55C 109.5
H55A C55 H55C 109.5
H55B C55 H55C 109.5
Si4 C56 H56A 109.5
Si4 C56 H56B 109.5
H56A C56 H56B 109.5
Si4 C56 H56C 109.5
H56A C56 H56C 109.5
H56B C56 H56C 109.5
Si4 C57 H57A 109.5
Si4 C57 H57B 109.5
H57A C57 H57B 109.5
Si4 C57 H57C 109.5
H57A C57 H57C 109.5
H57B C57 H57C 109.5
Si4 C58 H58A 109.5
Si4 C58 H58B 109.5
H58A C58 H58B 109.5
Si4 C58 H58C 109.5
H58A C58 H58C 109.5
H58B C58 H58C 109.5
C60 C59 H59A 109.5
C60 C59 H59B 109.5
H59A C59 H59B 109.5
C60 C59 H59C 109.5
H59A C59 H59C 109.5
H59B C59 H59C 109.5
O9 C60 C59 108.9(6)
O9 C60 H60 125.6
C59 C60 H60 125.6
O9 C61 C62 109.8(6)
O9 C61 H61 125.1
C62 C61 H61 125.1
C61 C62 H62A 109.5
C61 C62 H62B 109.5
H62A C62 H62B 109.5
C61 C62 H62C 109.5
H62A C62 H62C 109.5
H62B C62 H62C 109.5

loop_
_geom_bond_atom_site_label_1
_geom_bond_atom_site_label_2
_geom_bond_distance
Sn1 N1 2.062(4)
Sn1 N2 2.167(4)
Sn1 N3 2.239(4)
Sn1 S4 2.4564(15)
Sn1 S1 2.4999(16)
Sn2 N8 2.067(4)
Sn2 N6 2.156(4)
Sn2 N5 2.230(4)
Sn2 S5 2.4472(16)
Sn2 S8 2.5021(16)
Sn2 C30 2.669(6)
S1 S2 2.043(2)
S2 S3 2.036(2)
S3 S4 2.057(2)
S5 S6 2.063(2)
S6 S7 2.031(2)
S7 S8 2.053(2)
Si1 N1 1.746(4)
Si1 C2 1.847(6)
Si1 C3 1.861(6)
Si1 C1 1.872(6)
Si2 N1 1.748(5)
Si2 C6 1.862(6)
Si2 C4 1.863(6)
Si2 C5 1.863(5)
Si3 N8 1.755(5)
Si3 C54 1.854(6)
Si3 C55 1.870(6)
Si3 C53 1.881(6)
Si4 N8 1.749(5)
Si4 C58 1.855(6)
Si4 C56 1.862(6)
Si4 C57 1.867(6)
N2 C15 1.353(6)
N2 C7 1.443(6)
N3 C15 1.353(6)
N3 C16 1.420(6)
N4 C15 1.359(6)
N4 C27 1.489(6)
N4 C24 1.501(7)
N5 C30 1.339(6)
N5 C45 1.437(6)
N6 C30 1.360(7)
N6 C31 1.442(6)
N7 C30 1.366(7)
N7 C42 1.473(7)
N7 C39 1.488(7)
O9 C60 1.386(8)
O9 C61 1.418(8)
C1 H1A 0.9800
C1 H1B 0.9800
C1 H1C 0.9800
C2 H2A 0.9800
C2 H2B 0.9800
C2 H2C 0.9800
C3 H3A 0.9800
C3 H3B 0.9800
C3 H3C 0.9800
C4 H4A 0.9800
C4 H4B 0.9800
C4 H4C 0.9800
C5 H5A 0.9800
C5 H5B 0.9800
C5 H5C 0.9800
C6 H6A 0.9800
C6 H6B 0.9800
C6 H6C 0.9800
C7 C12 1.387(7)
C7 C8 1.415(7)
C8 C9 1.396(7)
C8 C14 1.510(7)
C9 C10 1.379(8)
C9 H9 0.9500
C10 C11 1.360(8)
C10 H10 0.9500
C11 C12 1.412(7)
C11 H11 0.9500
C12 C13 1.504(7)
C13 H13A 0.9800
C13 H13B 0.9800
C13 H13C 0.9800
C14 H14A 0.9800
C14 H14B 0.9800
C14 H14C 0.9800
C16 C17 1.395(7)
C16 C22 1.404(7)
C17 C19 1.400(7)
C17 C18 1.491(7)
C18 H18A 0.9800
C18 H18B 0.9800
C18 H18C 0.9800
C19 C20 1.366(8)
C19 H19 0.9500
C20 C21 1.379(8)
C20 H20 0.9500
C21 C22 1.393(7)
C21 H21 0.9500
C22 C23 1.496(7)
C23 H23A 0.9800
C23 H23B 0.9800
C23 H23C 0.9800
C24 C26 1.527(7)
C24 C25 1.529(8)
C24 H24 1.0000
C25 H25A 0.9800
C25 H25B 0.9800
C25 H25C 0.9800
C26 H26A 0.9800
C26 H26B 0.9800
C26 H26C 0.9800
C27 C28 1.517(7)
C27 C29 1.532(7)
C27 H27 1.0000
C28 H28A 0.9800
C28 H28B 0.9800
C28 H28C 0.9800
C29 H29A 0.9800
C29 H29B 0.9800
C29 H29C 0.9800
C31 C32 1.399(7)
C31 C36 1.417(7)
C32 C33 1.389(8)
C32 C38 1.508(8)
C33 C34 1.367(8)
C33 H33 0.9500
C34 C35 1.375(8)
C34 H34 0.9500
C35 C36 1.401(7)
C35 H35 0.9500
C36 C37 1.494(7)
C37 H37A 0.9800
C37 H37B 0.9800
C37 H37C 0.9800
C38 H38A 0.9800
C38 H38B 0.9800
C38 H38C 0.9800
C39 C41 1.508(8)
C39 C40 1.528(8)
C39 H39 1.0000
C40 H40A 0.9800
C40 H40B 0.9800
C40 H40C 0.9800
C41 H41A 0.9800
C41 H41B 0.9800
C41 H41C 0.9800
C42 C43 1.520(9)
C42 C44 1.532(8)
C42 H42 1.0000
C43 H43A 0.9800
C43 H43B 0.9800
C43 H43C 0.9800
C44 H44A 0.9800
C44 H44B 0.9800
C44 H44C 0.9800
C45 C46 1.400(7)
C45 C51 1.405(7)
C46 C48 1.394(7)
C46 C47 1.496(7)
C47 H47A 0.9800
C47 H47B 0.9800
C47 H47C 0.9800
C48 C49 1.374(8)
C48 H48 0.9500
C49 C50 1.376(8)
C49 H49 0.9500
C50 C51 1.391(8)
C50 H50 0.9500
C51 C52 1.501(7)
C52 H52A 0.9800
C52 H52B 0.9800
C52 H52C 0.9800
C53 H53A 0.9800
C53 H53B 0.9800
C53 H53C 0.9800
C54 H54A 0.9800
C54 H54B 0.9800
C54 H54C 0.9800
C55 H55A 0.9800
C55 H55B 0.9800
C55 H55C 0.9800
C56 H56A 0.9800
C56 H56B 0.9800
C56 H56C 0.9800
C57 H57A 0.9800
C57 H57B 0.9800
C57 H57C 0.9800
C58 H58A 0.9800
C58 H58B 0.9800
C58 H58C 0.9800
C59 C60 1.507(9)
C59 H59A 0.9800
C59 H59B 0.9800
C59 H59C 0.9800
C60 H60 0.9500
C61 C62 1.470(9)
C61 H61 0.9500
C62 H62A 0.9800
C62 H62B 0.9800
C62 H62C 0.9800
